data_8102784
loop_
_publ_author_name
'Ya-Zhou Xu'
'Wei-Ping Tang'

_publ_section_title
;
 Crystal structure of
 catena-aquabis(pyridine-2,6-dicarboxylato-O,N,O')-(1,2-propylenediamine)dicadmium(II)
 hexahydrate, Cd2(H2O)(C7H3NO4)2(C3H10N2) &#x00B7; 6H2O
;
_journal_issue 3
_journal_name_full 'Zeitschrift f\"ur Kristallographie - New Crystal Structures'
_journal_page_first 597
_journal_volume 225
_journal_year 2010
_chemical_formula_sum 'C17 H30 Cd2 N4 O15'
_chemical_formula_weight 755.25
_space_group_IT_number 13
_symmetry_space_group_name_Hall '-P 2yac'
_symmetry_space_group_name_H-M 'P 1 2/n 1'
_atom_sites_solution_hydrogens geom
_atom_sites_solution_primary direct
_atom_sites_solution_secondary difmap
_audit_creation_method SHELXL-97
_cell_angle_alpha 90.00
_cell_angle_beta 111.0480(10)
_cell_angle_gamma 90.00
_cell_formula_units_Z 2
_cell_length_a 11.5769(14)
_cell_length_b 9.9113(12)
_cell_length_c 12.2931(15)
_cell_measurement_temperature 295(2)
_cell_volume 1316.4(3)
_computing_structure_refinement 'SHELXL-97 (Sheldrick, 1997)'
_computing_structure_solution 'SHELXS-97 (Sheldrick, 1990)'
_diffrn_ambient_temperature 295(2)
_diffrn_measured_fraction_theta_full 0.996
_diffrn_measured_fraction_theta_max 0.996
_diffrn_radiation_monochromator graphite
_diffrn_radiation_source 'fine-focus sealed tube'
_diffrn_radiation_type MoK\a
_diffrn_radiation_wavelength 0.71073
_diffrn_reflns_av_R_equivalents 0.0226
_diffrn_reflns_av_sigmaI/netI 0.0243
_diffrn_reflns_limit_h_max 13
_diffrn_reflns_limit_h_min -13
_diffrn_reflns_limit_k_max 12
_diffrn_reflns_limit_k_min -11
_diffrn_reflns_limit_l_max 11
_diffrn_reflns_limit_l_min -14
_diffrn_reflns_number 7305
_diffrn_reflns_theta_full 25.49
_diffrn_reflns_theta_max 25.49
_diffrn_reflns_theta_min 2.72
_exptl_absorpt_coefficient_mu 1.692
_exptl_absorpt_correction_T_max 0.8075
_exptl_absorpt_correction_T_min 0.5694
_exptl_crystal_density_diffrn 1.905
_exptl_crystal_density_method 'not measured'
_exptl_crystal_F_000 752
_exptl_crystal_size_max 0.38
_exptl_crystal_size_mid 0.15
_exptl_crystal_size_min 0.13
_refine_diff_density_max 0.732
_refine_diff_density_min -0.464
_refine_diff_density_rms 0.078
_refine_ls_extinction_method none
_refine_ls_goodness_of_fit_ref 1.062
_refine_ls_hydrogen_treatment mixed
_refine_ls_matrix_type full
_refine_ls_number_parameters 177
_refine_ls_number_reflns 2442
_refine_ls_number_restraints 0
_refine_ls_restrained_S_all 1.062
_refine_ls_R_factor_all 0.0276
_refine_ls_R_factor_gt 0.0230
_refine_ls_shift/su_max 0.001
_refine_ls_shift/su_mean 0.000
_refine_ls_structure_factor_coef Fsqd
_refine_ls_weighting_details 'calc w=1/[\s^2^(Fo^2^)+(0.0273P)^2^+1.3084P] where P=(Fo^2^+2Fc^2^)/3'
_refine_ls_weighting_scheme calc
_refine_ls_wR_factor_gt 0.0570
_refine_ls_wR_factor_ref 0.0597
_reflns_number_gt 2148
_reflns_number_total 2442
_reflns_threshold_expression >2sigma(I)
_cod_data_source_file 1267-3087.cff
_cod_data_source_block bb
_cod_database_code 8102784

loop_
_symmetry_equiv_pos_as_xyz
'x, y, z'
'-x+1/2, y, -z+1/2'
'-x, -y, -z'
'x-1/2, -y, z-1/2'

loop_
_atom_site_label
_atom_site_type_symbol
_atom_site_fract_x
_atom_site_fract_y
_atom_site_fract_z
_atom_site_U_iso_or_equiv
_atom_site_adp_type
_atom_site_occupancy
_atom_site_symmetry_multiplicity
_atom_site_calc_flag
_atom_site_refinement_flags
_atom_site_disorder_assembly
_atom_site_disorder_group
Cd1 Cd 0.094113(18) 0.47923(2) 0.163596(18) 0.02237(9) Uani 1 1 d . . 4
O1 O -0.05629(19) 0.3736(2) -0.00100(17) 0.0286(5) Uani 1 1 d . . 4
O2 O -0.1805(2) 0.1958(3) -0.0625(2) 0.0495(7) Uani 1 1 d . A 4
O3 O 0.22739(18) 0.4074(2) 0.36737(17) 0.0268(5) Uani 1 1 d . . 4
O4 O 0.2802(2) 0.2354(2) 0.49409(19) 0.0414(6) Uani 1 1 d . A 4
N1 N 0.0630(2) 0.2538(2) 0.2052(2) 0.0240(5) Uani 1 1 d . A 4
N2 N -0.0576(2) 0.5872(3) 0.2038(2) 0.0298(6) Uani 1 1 d . B 4
H2A H -0.0222 0.6375 0.2683 0.036 Uiso 1 1 calc R B 4
H2B H -0.0953 0.6442 0.1448 0.036 Uiso 1 1 calc R B 4
C1 C -0.0173(3) 0.1798(3) 0.1204(3) 0.0269(7) Uani 1 1 d . A 4
C2 C -0.0299(3) 0.0417(3) 0.1309(3) 0.0368(8) Uani 1 1 d . A 4
H2 H -0.0869 -0.0078 0.0714 0.044 Uiso 1 1 calc R A 4
C3 C 0.0452(4) -0.0201(3) 0.2331(3) 0.0421(9) Uani 1 1 d . A 4
H3 H 0.0405 -0.1129 0.2419 0.051 Uiso 1 1 calc R A 4
C4 C 0.1269(3) 0.0557(3) 0.3219(3) 0.0363(8) Uani 1 1 d . A 4
H4 H 0.1768 0.0154 0.3912 0.044 Uiso 1 1 calc R A 4
C5 C 0.1326(3) 0.1940(3) 0.3049(2) 0.0250(6) Uani 1 1 d . A 4
C6 C -0.0913(3) 0.2553(3) 0.0097(3) 0.0268(7) Uani 1 1 d . A 4
C7 C 0.2207(3) 0.2848(3) 0.3981(3) 0.0260(7) Uani 1 1 d . A 4
C8 C -0.1536(3) 0.5013(3) 0.2224(4) 0.0390(8) Uani 1 1 d . B 4
H8A H -0.1143 0.4395 0.2862 0.047 Uiso 1 1 calc R B 4
H8B H -0.1941 0.4481 0.1529 0.047 Uiso 1 1 calc R B 4
C9 C -0.2500 0.5837(5) 0.2500 0.0415(12) Uani 1 2 d S . 4
H9 H -0.2917 0.6415 0.1838 0.050 Uiso 1 1 d R . 4
O5 O 0.2500 0.6500(3) 0.2500 0.0280(7) Uani 1 2 d S . 4
H1W H 0.2413 0.7043 0.1965 0.042 Uiso 1 1 d R . 4
O6 O 0.4166(4) 0.5809(5) 0.0316(3) 0.1120(14) Uani 1 1 d . C 4
H3W H 0.3748 0.5310 0.0601 0.168 Uiso 1 1 d R C 4
H4W H 0.4679 0.5346 0.0155 0.168 Uiso 1 1 d R C 4
O7 O 0.8266(4) 0.9237(4) 0.3724(3) 0.0891(11) Uani 1 1 d . D 4
H5W H 0.7900 0.8865 0.4114 0.134 Uiso 1 1 d R D 4
H6W H 0.7829 0.9234 0.3000 0.134 Uiso 1 1 d R D 4
O8 O 0.3274(14) 0.8030(14) 0.8625(16) 0.147(3) Uani 0.353(6) 1 d P E 1
H7W H 0.3568 0.7618 0.9276 0.220 Uiso 0.353(6) 1 d PR E 1
H8W H 0.3007 0.8811 0.8369 0.220 Uiso 0.353(6) 1 d PR E 1
O8' O 0.4383(8) 0.8292(8) 0.9855(8) 0.147(3) Uani 0.647(6) 1 d P E 2
H7W' H 0.4678 0.7880 1.0507 0.220 Uiso 0.647(6) 1 d PR E 2
H8W' H 0.4116 0.9072 0.9599 0.220 Uiso 0.647(6) 1 d PR E 2

loop_
_atom_site_aniso_label
_atom_site_aniso_U_11
_atom_site_aniso_U_22
_atom_site_aniso_U_33
_atom_site_aniso_U_23
_atom_site_aniso_U_13
_atom_site_aniso_U_12
Cd1 0.01784(13) 0.02307(13) 0.02404(13) 0.00083(8) 0.00491(9) -0.00014(8)
O1 0.0289(11) 0.0265(11) 0.0234(11) 0.0034(9) 0.0010(9) -0.0059(9)
O2 0.0540(16) 0.0392(14) 0.0332(13) 0.0066(11) -0.0112(12) -0.0222(12)
O3 0.0241(11) 0.0266(12) 0.0277(11) 0.0006(9) 0.0068(9) -0.0041(9)
O4 0.0444(14) 0.0411(14) 0.0266(12) 0.0088(10) -0.0020(11) -0.0069(11)
N1 0.0249(13) 0.0228(13) 0.0229(13) 0.0014(10) 0.0069(10) -0.0024(10)
N2 0.0246(13) 0.0301(15) 0.0378(15) 0.0031(12) 0.0149(11) 0.0020(11)
C1 0.0273(16) 0.0266(17) 0.0243(15) 0.0010(12) 0.0059(13) -0.0033(12)
C2 0.046(2) 0.0265(18) 0.0303(18) 0.0009(14) 0.0045(15) -0.0087(15)
C3 0.058(2) 0.0215(17) 0.039(2) 0.0047(14) 0.0070(17) -0.0063(15)
C4 0.042(2) 0.0292(18) 0.0313(18) 0.0066(14) 0.0057(15) -0.0006(14)
C5 0.0244(15) 0.0256(16) 0.0243(15) 0.0038(12) 0.0078(12) 0.0001(12)
C6 0.0276(16) 0.0274(16) 0.0224(15) 0.0008(12) 0.0052(12) -0.0024(13)
C7 0.0214(15) 0.0304(17) 0.0263(16) 0.0027(13) 0.0088(13) -0.0007(12)
C8 0.0304(19) 0.0371(19) 0.056(2) -0.0006(16) 0.0239(17) -0.0027(14)
C9 0.031(3) 0.039(3) 0.063(3) 0.000 0.028(2) 0.000
O5 0.0290(16) 0.0245(16) 0.0242(15) 0.000 0.0019(13) 0.000
O6 0.094(3) 0.155(4) 0.086(3) 0.031(3) 0.031(2) -0.007(3)
O7 0.115(3) 0.089(3) 0.074(2) 0.002(2) 0.046(2) -0.023(2)
O8 0.137(6) 0.091(4) 0.225(10) -0.017(5) 0.081(6) 0.003(5)
O8' 0.137(6) 0.091(4) 0.225(10) -0.017(5) 0.081(6) 0.003(5)

loop_
_atom_type_symbol
_atom_type_description
_atom_type_scat_dispersion_real
_atom_type_scat_dispersion_imag
_atom_type_scat_source
C C 0.0033 0.0016 'International Tables Vol C Tables 4.2.6.8 and 6.1.1.4'
H H 0.0000 0.0000 'International Tables Vol C Tables 4.2.6.8 and 6.1.1.4'
N N 0.0061 0.0033 'International Tables Vol C Tables 4.2.6.8 and 6.1.1.4'
O O 0.0106 0.0060 'International Tables Vol C Tables 4.2.6.8 and 6.1.1.4'
Cd Cd -0.8075 1.2024 'International Tables Vol C Tables 4.2.6.8 and 6.1.1.4'

loop_
_geom_angle_atom_site_label_1
_geom_angle_atom_site_label_2
_geom_angle_atom_site_label_3
_geom_angle
_geom_angle_site_symmetry_1
_geom_angle_site_symmetry_3
_geom_angle_publ_flag
N2 Cd1 O3 168.70(8) . 2 ?
N2 Cd1 N1 102.18(9) . . ?
O3 Cd1 N1 87.67(8) 2 . ?
N2 Cd1 O1 88.32(8) . 3_565 ?
O3 Cd1 O1 87.52(7) 2 3_565 ?
N1 Cd1 O1 140.18(7) . 3_565 ?
N2 Cd1 O1 90.32(9) . . ?
O3 Cd1 O1 98.43(7) 2 . ?
N1 Cd1 O1 69.21(7) . . ?
O1 Cd1 O1 72.48(8) 3_565 . ?
N2 Cd1 O5 95.06(8) . . ?
O3 Cd1 O5 73.86(6) 2 . ?
N1 Cd1 O5 135.83(7) . . ?
O1 Cd1 O5 79.85(6) 3_565 . ?
O1 Cd1 O5 151.64(6) . . ?
N2 Cd1 O3 99.34(8) . . ?
O3 Cd1 O3 79.35(8) 2 . ?
N1 Cd1 O3 66.60(7) . . ?
O1 Cd1 O3 150.02(7) 3_565 . ?
O1 Cd1 O3 135.80(7) . . ?
O5 Cd1 O3 70.67(6) . . ?
N2 Cd1 Cd1 125.87(7) . 2 ?
O3 Cd1 Cd1 46.76(5) 2 2 ?
N1 Cd1 Cd1 94.23(6) . 2 ?
O1 Cd1 Cd1 110.54(5) 3_565 2 ?
O1 Cd1 Cd1 143.27(5) . 2 ?
O5 Cd1 Cd1 44.31(5) . 2 ?
O3 Cd1 Cd1 42.47(4) . 2 ?
C6 O1 Cd1 133.32(19) . 3_565 ?
C6 O1 Cd1 118.87(18) . . ?
Cd1 O1 Cd1 107.52(8) 3_565 . ?
C7 O3 Cd1 119.03(18) . 2 ?
C7 O3 Cd1 118.61(18) . . ?
Cd1 O3 Cd1 90.77(7) 2 . ?
C1 N1 C5 119.4(2) . . ?
C1 N1 Cd1 117.99(18) . . ?
C5 N1 Cd1 122.11(19) . . ?
C8 N2 Cd1 116.6(2) . . ?
C8 N2 H2A 108.2 . . ?
Cd1 N2 H2A 108.2 . . ?
C8 N2 H2B 108.2 . . ?
Cd1 N2 H2B 108.2 . . ?
H2A N2 H2B 107.3 . . ?
N1 C1 C2 122.3(3) . . ?
N1 C1 C6 116.0(3) . . ?
C2 C1 C6 121.7(3) . . ?
C3 C2 C1 117.9(3) . . ?
C3 C2 H2 121.1 . . ?
C1 C2 H2 121.1 . . ?
C4 C3 C2 120.2(3) . . ?
C4 C3 H3 119.9 . . ?
C2 C3 H3 119.9 . . ?
C3 C4 C5 118.2(3) . . ?
C3 C4 H4 120.9 . . ?
C5 C4 H4 120.9 . . ?
N1 C5 C4 121.9(3) . . ?
N1 C5 C7 116.5(3) . . ?
C4 C5 C7 121.6(3) . . ?
O2 C6 O1 125.6(3) . . ?
O2 C6 C1 117.5(3) . . ?
O1 C6 C1 116.9(3) . . ?
O4 C7 O3 125.8(3) . . ?
O4 C7 C5 118.5(3) . . ?
O3 C7 C5 115.7(2) . . ?
N2 C8 C9 112.2(3) . . ?
N2 C8 H8A 109.2 . . ?
C9 C8 H8A 109.2 . . ?
N2 C8 H8B 109.2 . . ?
C9 C8 H8B 109.2 . . ?
H8A C8 H8B 107.9 . . ?
C8 C9 C8 114.8(4) 2_455 . ?
C8 C9 H9 108.7 2_455 . ?
C8 C9 H9 108.4 . . ?
Cd1 O5 Cd1 91.39(10) . 2 ?
Cd1 O5 H1W 104.3 . . ?
Cd1 O5 H1W 131.4 2 . ?
H3W O6 H4W 109.7 . . ?
H5W O7 H6W 111.5 . . ?
H7W O8 H8W 138.8 . . ?
H7W O8' H7W' 105.2 . . ?
H7W O8' H8W' 100.8 . . ?
H7W' O8' H8W' 138.8 . . ?

loop_
_geom_bond_atom_site_label_1
_geom_bond_atom_site_label_2
_geom_bond_distance
_geom_bond_site_symmetry_2
_geom_bond_publ_flag
Cd1 N2 2.258(2) . ?
Cd1 O3 2.343(2) 2 ?
Cd1 N1 2.348(2) . ?
Cd1 O1 2.384(2) 3_565 ?
Cd1 O1 2.3855(19) . ?
Cd1 O5 2.424(2) . ?
Cd1 O3 2.527(2) . ?
Cd1 Cd1 3.4689(5) 2 ?
O1 C6 1.263(4) . ?
O1 Cd1 2.384(2) 3_565 ?
O2 C6 1.243(4) . ?
O3 C7 1.283(4) . ?
O3 Cd1 2.343(2) 2 ?
O4 C7 1.234(4) . ?
N1 C1 1.340(4) . ?
N1 C5 1.339(4) . ?
N2 C8 1.481(4) . ?
N2 H2A 0.9000 . ?
N2 H2B 0.9000 . ?
C1 C2 1.387(4) . ?
C1 C6 1.519(4) . ?
C2 C3 1.387(5) . ?
C2 H2 0.9300 . ?
C3 C4 1.382(5) . ?
C3 H3 0.9300 . ?
C4 C5 1.392(4) . ?
C4 H4 0.9300 . ?
C5 C7 1.524(4) . ?
C8 C9 1.517(4) . ?
C8 H8A 0.9700 . ?
C8 H8B 0.9700 . ?
C9 C8 1.517(4) 2_455 ?
C9 H9 0.9700 . ?
O5 Cd1 2.424(2) 2 ?
O5 H1W 0.8274 . ?
O6 H3W 0.8502 . ?
O6 H4W 0.8294 . ?
O7 H5W 0.8318 . ?
O7 H6W 0.8513 . ?
O8 H7W 0.8535 . ?
O8 H8W 0.8503 . ?
O8' H7W 1.1661 . ?
O8' H7W' 0.8534 . ?
O8' H8W' 0.8504 . ?

loop_
_geom_hbond_atom_site_label_D
_geom_hbond_atom_site_label_H
_geom_hbond_atom_site_label_A
_geom_hbond_distance_DH
_geom_hbond_distance_HA
_geom_hbond_distance_DA
_geom_hbond_angle_DHA
_geom_hbond_site_symmetry_A
O7 H6W O7 0.85 2.04 2.892(7) 178.3 2_655
O7 H5W O4 0.83 2.04 2.858(4) 169.2 3_666
O6 H4W O6 0.83 2.00 2.826(10) 176.7 3_665
O6 H3W O3 0.85 2.11 2.961(5) 179.3 2
O5 H1W O2 0.83 1.83 2.639(3) 164.5 3_565
N2 H2B O4 0.90 2.24 3.129(3) 169.7 4_565
N2 H2A O6 0.90 2.39 3.071(5) 132.8 2

loop_
_geom_torsion_atom_site_label_1
_geom_torsion_atom_site_label_2
_geom_torsion_atom_site_label_3
_geom_torsion_atom_site_label_4
_geom_torsion
_geom_torsion_site_symmetry_1
_geom_torsion_site_symmetry_2
_geom_torsion_site_symmetry_3
_geom_torsion_site_symmetry_4
_geom_torsion_publ_flag
N2 Cd1 O1 C6 -97.3(2) . . . . ?
O3 Cd1 O1 C6 89.9(2) 2 . . . ?
N1 Cd1 O1 C6 5.6(2) . . . . ?
O1 Cd1 O1 C6 174.6(3) 3_565 . . . ?
O5 Cd1 O1 C6 161.41(19) . . . . ?
O3 Cd1 O1 C6 6.5(3) . . . . ?
Cd1 Cd1 O1 C6 73.5(2) 2 . . . ?
N2 Cd1 O1 Cd1 88.14(10) . . . 3_565 ?
O3 Cd1 O1 Cd1 -84.69(9) 2 . . 3_565 ?
N1 Cd1 O1 Cd1 -168.94(11) . . . 3_565 ?
O1 Cd1 O1 Cd1 0.0 3_565 . . 3_565 ?
O5 Cd1 O1 Cd1 -13.16(19) . . . 3_565 ?
O3 Cd1 O1 Cd1 -168.05(7) . . . 3_565 ?
Cd1 Cd1 O1 Cd1 -101.07(9) 2 . . 3_565 ?
N2 Cd1 O3 C7 101.5(2) . . . . ?
O3 Cd1 O3 C7 -89.86(19) 2 . . . ?
N1 Cd1 O3 C7 2.2(2) . . . . ?
O1 Cd1 O3 C7 -155.41(19) 3_565 . . . ?
O1 Cd1 O3 C7 1.3(2) . . . . ?
O5 Cd1 O3 C7 -166.3(2) . . . . ?
Cd1 Cd1 O3 C7 -124.1(2) 2 . . . ?
N2 Cd1 O3 Cd1 -134.40(8) . . . 2 ?
O3 Cd1 O3 Cd1 34.21(9) 2 . . 2 ?
N1 Cd1 O3 Cd1 126.29(9) . . . 2 ?
O1 Cd1 O3 Cd1 -31.34(17) 3_565 . . 2 ?
O1 Cd1 O3 Cd1 125.39(9) . . . 2 ?
O5 Cd1 O3 Cd1 -42.28(5) . . . 2 ?
N2 Cd1 N1 C1 86.9(2) . . . . ?
O3 Cd1 N1 C1 -98.6(2) 2 . . . ?
O1 Cd1 N1 C1 -15.3(3) 3_565 . . . ?
O1 Cd1 N1 C1 1.3(2) . . . . ?
O5 Cd1 N1 C1 -162.46(18) . . . . ?
O3 Cd1 N1 C1 -178.0(2) . . . . ?
Cd1 Cd1 N1 C1 -145.0(2) 2 . . . ?
N2 Cd1 N1 C5 -100.9(2) . . . . ?
O3 Cd1 N1 C5 73.5(2) 2 . . . ?
O1 Cd1 N1 C5 156.8(2) 3_565 . . . ?
O1 Cd1 N1 C5 173.4(2) . . . . ?
O5 Cd1 N1 C5 9.7(3) . . . . ?
O3 Cd1 N1 C5 -5.9(2) . . . . ?
Cd1 Cd1 N1 C5 27.2(2) 2 . . . ?
O3 Cd1 N2 C8 -161.8(4) 2 . . . ?
N1 Cd1 N2 C8 -11.5(3) . . . . ?
O1 Cd1 N2 C8 129.8(2) 3_565 . . . ?
O1 Cd1 N2 C8 57.3(2) . . . . ?
O5 Cd1 N2 C8 -150.6(2) . . . . ?
O3 Cd1 N2 C8 -79.4(2) . . . . ?
Cd1 Cd1 N2 C8 -115.9(2) 2 . . . ?
C5 N1 C1 C2 -1.2(5) . . . . ?
Cd1 N1 C1 C2 171.2(3) . . . . ?
C5 N1 C1 C6 -179.2(3) . . . . ?
Cd1 N1 C1 C6 -6.8(3) . . . . ?
N1 C1 C2 C3 -0.7(5) . . . . ?
C6 C1 C2 C3 177.2(3) . . . . ?
C1 C2 C3 C4 1.8(6) . . . . ?
C2 C3 C4 C5 -1.0(6) . . . . ?
C1 N1 C5 C4 2.1(5) . . . . ?
Cd1 N1 C5 C4 -170.0(2) . . . . ?
C1 N1 C5 C7 -179.2(3) . . . . ?
Cd1 N1 C5 C7 8.7(4) . . . . ?
C3 C4 C5 N1 -1.0(5) . . . . ?
C3 C4 C5 C7 -179.6(3) . . . . ?
Cd1 O1 C6 O2 -18.0(5) 3_565 . . . ?
Cd1 O1 C6 O2 169.1(3) . . . . ?
Cd1 O1 C6 C1 161.9(2) 3_565 . . . ?
Cd1 O1 C6 C1 -11.0(4) . . . . ?
N1 C1 C6 O2 -168.1(3) . . . . ?
C2 C1 C6 O2 13.8(5) . . . . ?
N1 C1 C6 O1 11.9(4) . . . . ?
C2 C1 C6 O1 -166.1(3) . . . . ?
Cd1 O3 C7 O4 71.1(4) 2 . . . ?
Cd1 O3 C7 O4 179.8(2) . . . . ?
Cd1 O3 C7 C5 -107.6(2) 2 . . . ?
Cd1 O3 C7 C5 1.0(3) . . . . ?
N1 C5 C7 O4 175.1(3) . . . . ?
C4 C5 C7 O4 -6.2(5) . . . . ?
N1 C5 C7 O3 -6.1(4) . . . . ?
C4 C5 C7 O3 172.6(3) . . . . ?
Cd1 N2 C8 C9 179.43(17) . . . . ?
N2 C8 C9 C8 -176.3(4) . . . 2_455 ?
N2 Cd1 O5 Cd1 138.71(7) . . . 2 ?
O3 Cd1 O5 Cd1 -43.56(5) 2 . . 2 ?
N1 Cd1 O5 Cd1 25.43(9) . . . 2 ?
O1 Cd1 O5 Cd1 -133.91(5) 3_565 . . 2 ?
O1 Cd1 O5 Cd1 -121.17(14) . . . 2 ?
O3 Cd1 O5 Cd1 40.56(5) . . . 2 ?
